data_7701579
loop_
_publ_author_name
'Tzeng, Biing-Chiau'
'Hsiao, Yu-Jen'
'Lee, Gene-Hsiang'
'Wang, Hai-Ying'
'Leong, Chanel F.'
'D'Alessandro, Deanna M'
'Zuo, Jing-Lin'

_publ_section_title
;
 Toward a dodecanuclear molecular Re(i) box: structural and spectroscopic
 properties.
;
_journal_issue 22
_journal_name_full 'Dalton transactions (Cambridge, England : 2003)'
_journal_page_first 7946
_journal_page_last 7952
_journal_paper_doi 10.1039/c9dt01115c
_journal_volume 48
_journal_year 2019
_chemical_formula_sum 'C107 H56 N18 O18 Re6 S6'
_chemical_formula_weight 3191.25
_space_group_crystal_system monoclinic
_space_group_IT_number 15
_space_group_name_Hall '-C 2yc'
_space_group_name_H-M_alt 'C 1 2/c 1'
_atom_sites_solution_hydrogens geom
_audit_block_doi 10.5517/ccdc.csd.cc21rmq5
_audit_creation_method SHELXL-2014/7
_audit_update_record
;
2019-02-26 deposited with the CCDC.	2019-05-09 downloaded from the CCDC.
;
_cell_angle_alpha 90
_cell_angle_beta 133.6765(7)
_cell_angle_gamma 90
_cell_formula_units_Z 4
_cell_length_a 35.0760(12)
_cell_length_b 18.4128(6)
_cell_length_c 24.6774(15)
_cell_measurement_reflns_used 9757
_cell_measurement_temperature 150(2)
_cell_measurement_theta_max 27.47
_cell_measurement_theta_min 2.49
_cell_volume 11527.0(9)
_computing_cell_refinement 'Bruker SAINT'
_computing_data_collection 'Bruker APEX3'
_computing_data_reduction 'Bruker SAINT'
_computing_molecular_graphics 'Bruker SHELXTL'
_computing_publication_material 'Bruker SHELXTL'
_computing_structure_refinement 'SHELXL-2014/7 (Sheldrick, 2014)'
_computing_structure_solution 'SHELXS-97 (Sheldrick 2008)'
_diffrn_ambient_temperature 150(2)
_diffrn_measured_fraction_theta_full 0.999
_diffrn_measured_fraction_theta_max 0.998
_diffrn_measurement_device_type 'BrukerD8 VENTURE'
_diffrn_measurement_method '\f and \w scans'
_diffrn_radiation_type MoK\a
_diffrn_radiation_wavelength 0.71073
_diffrn_reflns_av_R_equivalents 0.0339
_diffrn_reflns_av_unetI/netI 0.0328
_diffrn_reflns_Laue_measured_fraction_full 0.999
_diffrn_reflns_Laue_measured_fraction_max 0.998
_diffrn_reflns_limit_h_max 45
_diffrn_reflns_limit_h_min -45
_diffrn_reflns_limit_k_max 23
_diffrn_reflns_limit_k_min -23
_diffrn_reflns_limit_l_max 31
_diffrn_reflns_limit_l_min -32
_diffrn_reflns_number 42647
_diffrn_reflns_point_group_measured_fraction_full 0.999
_diffrn_reflns_point_group_measured_fraction_max 0.998
_diffrn_reflns_theta_full 25.242
_diffrn_reflns_theta_max 27.492
_diffrn_reflns_theta_min 2.128
_exptl_absorpt_coefficient_mu 6.454
_exptl_absorpt_correction_T_max 0.7456
_exptl_absorpt_correction_T_min 0.6866
_exptl_absorpt_correction_type multi-scan
_exptl_absorpt_process_details 'SADABS (Bruker, 2016)'
_exptl_crystal_colour yellow
_exptl_crystal_density_diffrn 1.839
_exptl_crystal_description block
_exptl_crystal_F_000 6056
_exptl_crystal_size_max 0.187
_exptl_crystal_size_mid 0.129
_exptl_crystal_size_min 0.119
_refine_diff_density_max 3.233
_refine_diff_density_min -1.216
_refine_diff_density_rms 0.149
_refine_ls_extinction_method none
_refine_ls_goodness_of_fit_ref 1.054
_refine_ls_hydrogen_treatment constr
_refine_ls_matrix_type full
_refine_ls_number_parameters 717
_refine_ls_number_reflns 13199
_refine_ls_number_restraints 72
_refine_ls_restrained_S_all 1.077
_refine_ls_R_factor_all 0.0391
_refine_ls_R_factor_gt 0.0301
_refine_ls_shift/su_max 0.002
_refine_ls_shift/su_mean 0.000
_refine_ls_structure_factor_coef Fsqd
_refine_ls_weighting_details 'w=1/[\s^2^(Fo^2^)+(0.0357P)^2^+73.0707P] where P=(Fo^2^+2Fc^2^)/3'
_refine_ls_weighting_scheme calc
_refine_ls_wR_factor_gt 0.0732
_refine_ls_wR_factor_ref 0.0783
_reflns_Friedel_coverage 0.000
_reflns_number_gt 11372
_reflns_number_total 13199
_reflns_threshold_expression 'I > 2\s(I)'
_cod_data_source_file c9dt01115c2.cif
_cod_data_source_block ic18871_sq
_cod_original_sg_symbol_H-M 'C 2/c'
_cod_database_code 7701579
_shelx_shelxl_version_number 2014/7
_shelx_space_group_comment
; 
The symmetry employed for this shelxl refinement is uniquely defined 
by the following loop, which should always be used as a source of 
symmetry information in preference to the above space-group names. 
They are only intended as comments. 
;
_shelx_estimated_absorpt_t_min 0.378
_shelx_estimated_absorpt_t_max 0.514

loop_
_space_group_symop_operation_xyz
'x, y, z'
'-x, y, -z+1/2'
'x+1/2, y+1/2, z'
'-x+1/2, y+1/2, -z+1/2'
'-x, -y, -z'
'x, -y, z-1/2'
'-x+1/2, -y+1/2, -z'
'x+1/2, -y+1/2, z-1/2'

loop_
_atom_site_label
_atom_site_type_symbol
_atom_site_fract_x
_atom_site_fract_y
_atom_site_fract_z
_atom_site_U_iso_or_equiv
_atom_site_adp_type
_atom_site_occupancy
_atom_site_site_symmetry_order
_atom_site_calc_flag
_atom_site_refinement_flags_posn
_atom_site_refinement_flags_adp
_atom_site_refinement_flags_occupancy
_atom_site_disorder_assembly
_atom_site_disorder_group
Re1 Re 0.16498(2) 0.27394(2) 0.11742(2) 0.01860(5) Uani 1 1 d . . . . .
Re2 Re 0.26313(2) 0.44143(2) 0.40074(2) 0.01897(5) Uani 1 1 d . . . . .
Re3 Re 0.31439(2) 0.12490(2) 0.42045(2) 0.02084(5) Uani 1 1 d . . . . .
S1 S 0.17814(5) 0.38921(6) 0.18506(7) 0.0224(2) Uani 1 1 d . . . . .
S2 S 0.30794(5) 0.32439(7) 0.47170(7) 0.0254(3) Uani 1 1 d . . . . .
S3 S 0.24995(5) 0.12233(6) 0.27772(7) 0.0226(2) Uani 1 1 d . . . . .
N1 N 0.21614(15) 0.2618(2) 0.2380(2) 0.0186(8) Uani 1 1 d . . . . .
N2 N 0.24349(15) 0.3479(2) 0.3308(2) 0.0200(8) Uani 1 1 d . . . . .
N3 N 0.27507(16) 0.2270(2) 0.3649(2) 0.0210(8) Uani 1 1 d . . . . .
N4 N 0.24018(15) 0.3031(2) 0.1509(2) 0.0199(8) Uani 1 1 d . . . . .
N5 N 0.32591(15) 0.4523(2) 0.4005(2) 0.0204(8) Uani 1 1 d . . . . .
N6 N 0.37059(16) 0.1634(2) 0.4140(2) 0.0216(8) Uani 1 1 d . . . . .
N7 N 0.3512(2) 0.7290(3) 0.2256(3) 0.0445(13) Uani 1 1 d . . . . .
C1 C 0.1225(2) 0.3051(3) 0.0157(3) 0.0267(11) Uani 1 1 d . . . . .
C2 C 0.1633(2) 0.1783(3) 0.0860(3) 0.0260(10) Uani 1 1 d . . . . .
C3 C 0.0995(2) 0.2528(3) 0.0896(3) 0.0305(11) Uani 1 1 d . . . . .
C4 C 0.2089(2) 0.4272(3) 0.4002(3) 0.0285(11) Uani 1 1 d . . . . .
C5 C 0.2220(2) 0.5195(3) 0.3312(3) 0.0241(10) Uani 1 1 d . . . . .
C6 C 0.29507(19) 0.5080(3) 0.4822(3) 0.0247(10) Uani 1 1 d . . . . .
C7 C 0.3447(2) 0.0304(3) 0.4512(3) 0.0280(11) Uani 1 1 d . . . . .
C8 C 0.2627(2) 0.0915(3) 0.4211(3) 0.0287(11) Uani 1 1 d . . . . .
C9 C 0.3607(2) 0.1519(3) 0.5240(3) 0.0287(11) Uani 1 1 d . . . . .
C10 C 0.21597(18) 0.3305(2) 0.2593(3) 0.0183(9) Uani 1 1 d . . . . .
C11 C 0.27381(18) 0.2941(2) 0.3838(3) 0.0198(9) Uani 1 1 d . . . . .
C12 C 0.24505(18) 0.2114(2) 0.2914(3) 0.0199(9) Uani 1 1 d . . . . .
C13 C 0.43528(18) 0.3807(3) 0.1622(3) 0.0202(9) Uani 1 1 d . . . . .
C14 C 0.45652(18) 0.3256(3) 0.1501(3) 0.0211(9) Uani 1 1 d . . . . .
H14 H 0.4502 0.2761 0.1527 0.025 Uiso 1 1 calc R U . . .
C15 C 0.48651(17) 0.3427(3) 0.1345(3) 0.0215(10) Uani 1 1 d . . . . .
C16 C 0.49654(17) 0.4158(3) 0.1314(3) 0.0218(10) Uani 1 1 d . . . . .
C17 C 0.47609(18) 0.4708(3) 0.1437(3) 0.0228(10) Uani 1 1 d . . . . .
H17 H 0.4832 0.5201 0.1421 0.027 Uiso 1 1 calc R U . . .
C18 C 0.44536(18) 0.4539(3) 0.1584(3) 0.0207(9) Uani 1 1 d . . . . .
C19 C 0.40216(18) 0.3622(3) 0.1752(3) 0.0219(10) Uani 1 1 d . . . . .
C20 C 0.37267(19) 0.3482(3) 0.1819(3) 0.0232(10) Uani 1 1 d . . . . .
C21 C 0.2823(2) 0.2580(3) 0.1914(3) 0.0261(11) Uani 1 1 d . . . . .
H21 H 0.2809 0.2148 0.2111 0.031 Uiso 1 1 calc R U . . .
C22 C 0.3268(2) 0.2717(3) 0.2053(3) 0.0271(11) Uani 1 1 d . . . . .
H22 H 0.3555 0.2385 0.2343 0.033 Uiso 1 1 calc R U . . .
C23 C 0.32994(18) 0.3343(3) 0.1767(3) 0.0211(9) Uani 1 1 d . . . . .
C24 C 0.2876(2) 0.3826(3) 0.1379(3) 0.0256(10) Uani 1 1 d . . . . .
H24 H 0.2886 0.4273 0.1198 0.031 Uiso 1 1 calc R U . . .
C25 C 0.2442(2) 0.3647(3) 0.1263(3) 0.0246(10) Uani 1 1 d . . . . .
H25 H 0.2156 0.3979 0.0993 0.029 Uiso 1 1 calc R U . . .
C26 C 0.50926(19) 0.2883(3) 0.1226(3) 0.0249(10) Uani 1 1 d . . . . .
C27 C 0.53154(19) 0.2507(3) 0.1125(3) 0.0262(11) Uani 1 1 d . . . . .
C28 C 0.31286(19) 0.4621(3) 0.3358(3) 0.0248(10) Uani 1 1 d . . . . .
H28 H 0.2767 0.4686 0.2915 0.030 Uiso 1 1 calc R U . . .
C29 C 0.3498(2) 0.4633(3) 0.3306(3) 0.0266(11) Uani 1 1 d . . . . .
H29 H 0.3389 0.4709 0.2835 0.032 Uiso 1 1 calc R U . . .
C30 C 0.40268(19) 0.4532(3) 0.3945(3) 0.0234(10) Uani 1 1 d . . . . .
C31 C 0.4167(2) 0.4458(3) 0.4628(3) 0.0283(11) Uani 1 1 d . . . . .
H31 H 0.4526 0.4412 0.5083 0.034 Uiso 1 1 calc R U . . .
C32 C 0.3771(2) 0.4452(3) 0.4630(3) 0.0258(10) Uani 1 1 d . . . . .
H32 H 0.3867 0.4396 0.5095 0.031 Uiso 1 1 calc R U . . .
C33 C 0.53009(19) 0.4337(3) 0.1189(3) 0.0259(11) Uani 1 1 d . . . . .
C34 C 0.5589(2) 0.4460(3) 0.1106(3) 0.0274(11) Uani 1 1 d . . . . .
C35 C 0.3811(2) 0.1249(3) 0.3789(3) 0.0259(11) Uani 1 1 d . . . . .
H35 H 0.3647 0.0789 0.3585 0.031 Uiso 1 1 calc R U . . .
C36 C 0.41438(19) 0.1491(3) 0.3714(3) 0.0261(10) Uani 1 1 d . . . . .
H36 H 0.4212 0.1199 0.3472 0.031 Uiso 1 1 calc R U . . .
C37 C 0.43792(18) 0.2172(3) 0.3998(3) 0.0232(10) Uani 1 1 d . . . . .
C38 C 0.4285(2) 0.2557(3) 0.4382(3) 0.0279(11) Uani 1 1 d . . . . .
H38 H 0.4453 0.3011 0.4607 0.033 Uiso 1 1 calc R U . . .
C39 C 0.3948(2) 0.2278(3) 0.4434(3) 0.0261(11) Uani 1 1 d . . . . .
H39 H 0.3883 0.2553 0.4689 0.031 Uiso 1 1 calc R U . . .
C40 C 0.42543(19) 0.5131(3) 0.1729(3) 0.0256(10) Uani 1 1 d D U . . .
C41 C 0.41145(19) 0.5598(3) 0.1841(3) 0.0288(12) Uani 1 1 d D . . . .
C42 C 0.3568(3) 0.7370(3) 0.1781(4) 0.0441(15) Uani 1 1 d . . . . .
H42 H 0.3463 0.7820 0.1523 0.053 Uiso 1 1 calc R U . . .
C43 C 0.3768(2) 0.6852(3) 0.1631(3) 0.0352(13) Uani 1 1 d . . . . .
H43 H 0.3803 0.6947 0.1289 0.042 Uiso 1 1 calc R U . . .
C44 C 0.39165(19) 0.6187(3) 0.1995(3) 0.0252(10) Uani 1 1 d . . . . .
C45 C 0.3865(2) 0.6091(3) 0.2501(3) 0.0308(12) Uani 1 1 d . . . . .
H45 H 0.3968 0.5649 0.2769 0.037 Uiso 1 1 calc R U . . .
C46 C 0.3663(2) 0.6655(3) 0.2601(3) 0.0357(13) Uani 1 1 d . . . . .
H46 H 0.3628 0.6582 0.2947 0.043 Uiso 1 1 calc R U . . .
O1 O 0.09703(18) 0.3239(2) -0.0445(2) 0.0446(11) Uani 1 1 d . . . . .
O2 O 0.16074(18) 0.1202(2) 0.0658(2) 0.0423(10) Uani 1 1 d . . . . .
O3 O 0.06053(16) 0.2404(3) 0.0721(2) 0.0497(12) Uani 1 1 d . . . . .
O4 O 0.17662(17) 0.4201(3) 0.4005(3) 0.0468(11) Uani 1 1 d . . . . .
O5 O 0.19629(17) 0.5666(2) 0.2915(2) 0.0383(9) Uani 1 1 d . . . . .
O6 O 0.31454(16) 0.5458(2) 0.5319(2) 0.0405(10) Uani 1 1 d . . . . .
O7 O 0.36329(16) -0.0269(2) 0.4706(3) 0.0464(11) Uani 1 1 d . . . . .
O8 O 0.23274(16) 0.0699(2) 0.4229(2) 0.0444(11) Uani 1 1 d . . . . .
O9 O 0.38950(16) 0.1681(2) 0.5860(2) 0.0382(9) Uani 1 1 d . . . . .
N8 N 0.4720(3) 0.6622(4) 0.1116(4) 0.0703(19) Uani 1 1 d . . . . .
C47 C 0.4877(4) 0.7130(6) 0.1333(7) 0.106(4) Uani 1 1 d . U . . .
C48 C 0.5106(5) 0.7889(7) 0.1475(9) 0.154(6) Uani 1 1 d . U . . .
H48A H 0.5443 0.7852 0.1614 0.231 Uiso 1 1 calc R U . . .
H48B H 0.5162 0.8120 0.1883 0.231 Uiso 1 1 calc R U . . .
H48C H 0.4860 0.8182 0.1019 0.231 Uiso 1 1 calc R U . . .
C49 C 0.2921(5) 0.7382(6) 0.5113(6) 0.091(3) Uani 1 1 d D U . . .
H49 H 0.3225 0.7293 0.5195 0.109 Uiso 1 1 calc R U . . .
C50 C 0.2510(6) 0.6918(7) 0.4648(7) 0.124(4) Uani 1 1 d D U . . .
H50 H 0.2528 0.6528 0.4414 0.148 Uiso 1 1 calc R U . . .
C51 C 0.2060(6) 0.7025(7) 0.4520(7) 0.132(5) Uani 1 1 d D U . . .
H51 H 0.1761 0.6715 0.4205 0.158 Uiso 0.5 1 calc R U P A 2
C52 C 0.1658(11) 0.6449(14) 0.4030(15) 0.169(13) Uani 0.5 1 d D U P B 1
H52A H 0.1331 0.6671 0.3580 0.253 Uiso 0.5 1 calc R U P B 1
H52B H 0.1591 0.6188 0.4303 0.253 Uiso 0.5 1 calc R U P B 1
H52C H 0.1790 0.6108 0.3886 0.253 Uiso 0.5 1 calc R U P B 1
N9 N 0.5777(11) 0.9591(17) 0.2095(15) 0.193(9) Uani 0.487(8) 1 d D U P C 1
C53 C 0.5555(13) 0.9505(16) 0.1485(17) 0.137(7) Uani 0.487(8) 1 d D U P C 1
C54 C 0.5334(11) 0.9565(15) 0.0698(15) 0.149(8) Uani 0.487(8) 1 d D U P C 1
H54A H 0.5018 0.9870 0.0391 0.223 Uiso 0.487(8) 1 calc R U P C 1
H54B H 0.5244 0.9080 0.0474 0.223 Uiso 0.487(8) 1 calc R U P C 1
H54C H 0.5599 0.9784 0.0720 0.223 Uiso 0.487(8) 1 calc R U P C 1
N9' N 0.5247(10) 0.9681(16) -0.0024(15) 0.193(9) Uani 0.513(8) 1 d D . P C 2
C53' C 0.5114(12) 0.9866(16) -0.0570(16) 0.137(7) Uani 0.513(8) 1 d D . P C 2
C54' C 0.5023(10) 0.9914(14) -0.1267(14) 0.149(8) Uani 0.513(8) 1 d D . P C 2
H54D H 0.5190 1.0355 -0.1244 0.223 Uiso 0.513(8) 1 calc R U P C 2
H54E H 0.4644 0.9929 -0.1713 0.223 Uiso 0.513(8) 1 calc R U P C 2
H54F H 0.5178 0.9487 -0.1292 0.223 Uiso 0.513(8) 1 calc R U P C 2

loop_
_atom_site_aniso_label
_atom_site_aniso_U_11
_atom_site_aniso_U_22
_atom_site_aniso_U_33
_atom_site_aniso_U_23
_atom_site_aniso_U_13
_atom_site_aniso_U_12
Re1 0.02022(9) 0.01970(9) 0.02043(9) -0.00172(7) 0.01576(8) -0.00243(7)
Re2 0.02170(9) 0.02099(9) 0.02261(10) -0.00291(7) 0.01848(8) -0.00288(7)
Re3 0.02299(10) 0.01956(9) 0.02452(10) 0.00216(7) 0.01813(9) -0.00343(7)
S1 0.0257(6) 0.0213(6) 0.0231(6) 0.0007(5) 0.0180(5) 0.0020(5)
S2 0.0318(6) 0.0250(6) 0.0207(6) -0.0008(5) 0.0186(5) -0.0015(5)
S3 0.0270(6) 0.0181(5) 0.0262(6) -0.0011(5) 0.0197(5) -0.0027(5)
N1 0.0237(19) 0.0165(18) 0.023(2) 0.0001(15) 0.0189(18) -0.0027(15)
N2 0.0234(19) 0.0211(19) 0.024(2) -0.0009(16) 0.0196(18) -0.0030(16)
N3 0.025(2) 0.0204(19) 0.023(2) 0.0014(16) 0.0186(18) -0.0013(16)
N4 0.0241(19) 0.0217(19) 0.024(2) 0.0001(16) 0.0202(18) -0.0016(16)
N5 0.0220(19) 0.0199(19) 0.027(2) -0.0036(16) 0.0200(18) -0.0025(16)
N6 0.027(2) 0.0186(19) 0.026(2) 0.0029(16) 0.0205(19) -0.0010(16)
N7 0.047(3) 0.040(3) 0.059(3) -0.007(3) 0.041(3) 0.008(2)
C1 0.032(3) 0.022(2) 0.022(3) -0.003(2) 0.017(2) -0.004(2)
C2 0.028(2) 0.027(3) 0.025(2) 0.003(2) 0.019(2) -0.001(2)
C3 0.028(3) 0.040(3) 0.026(3) 0.001(2) 0.020(2) -0.001(2)
C4 0.030(3) 0.034(3) 0.032(3) -0.003(2) 0.025(2) -0.006(2)
C5 0.029(2) 0.025(2) 0.028(3) 0.001(2) 0.023(2) 0.001(2)
C6 0.025(2) 0.029(3) 0.027(3) -0.003(2) 0.021(2) -0.001(2)
C7 0.028(3) 0.021(2) 0.030(3) 0.002(2) 0.018(2) -0.005(2)
C8 0.027(3) 0.033(3) 0.030(3) 0.001(2) 0.021(2) -0.004(2)
C9 0.034(3) 0.027(3) 0.031(3) 0.004(2) 0.025(3) -0.004(2)
C10 0.022(2) 0.019(2) 0.022(2) -0.0008(18) 0.019(2) -0.0017(18)
C11 0.022(2) 0.021(2) 0.021(2) -0.0034(18) 0.017(2) -0.0047(18)
C12 0.020(2) 0.021(2) 0.026(2) -0.0014(19) 0.019(2) -0.0046(18)
C13 0.017(2) 0.027(2) 0.018(2) -0.0024(18) 0.0124(19) 0.0004(18)
C14 0.021(2) 0.020(2) 0.026(2) 0.0002(19) 0.018(2) 0.0020(18)
C15 0.016(2) 0.028(2) 0.023(2) -0.004(2) 0.014(2) 0.0010(18)
C16 0.017(2) 0.032(3) 0.020(2) 0.002(2) 0.014(2) 0.0026(19)
C17 0.021(2) 0.026(2) 0.024(2) 0.000(2) 0.017(2) 0.0000(19)
C18 0.017(2) 0.026(2) 0.021(2) -0.0032(19) 0.014(2) 0.0003(18)
C19 0.022(2) 0.022(2) 0.024(2) -0.0010(19) 0.017(2) 0.0004(18)
C20 0.024(2) 0.027(2) 0.024(2) 0.002(2) 0.019(2) 0.003(2)
C21 0.028(2) 0.027(2) 0.030(3) 0.008(2) 0.023(2) 0.002(2)
C22 0.027(2) 0.030(3) 0.028(3) 0.009(2) 0.020(2) 0.005(2)
C23 0.021(2) 0.027(2) 0.023(2) -0.0017(19) 0.018(2) -0.0007(19)
C24 0.030(3) 0.021(2) 0.038(3) 0.004(2) 0.028(2) 0.001(2)
C25 0.028(2) 0.020(2) 0.036(3) 0.007(2) 0.026(2) 0.0057(19)
C26 0.021(2) 0.029(3) 0.028(3) -0.005(2) 0.018(2) -0.003(2)
C27 0.025(2) 0.025(2) 0.034(3) -0.002(2) 0.023(2) 0.000(2)
C28 0.023(2) 0.028(2) 0.029(3) 0.000(2) 0.020(2) 0.000(2)
C29 0.032(3) 0.029(3) 0.032(3) 0.003(2) 0.027(2) 0.001(2)
C30 0.026(2) 0.019(2) 0.038(3) -0.003(2) 0.027(2) -0.0023(19)
C31 0.023(2) 0.037(3) 0.028(3) -0.005(2) 0.019(2) -0.004(2)
C32 0.027(2) 0.029(3) 0.027(3) -0.005(2) 0.021(2) -0.005(2)
C33 0.024(2) 0.030(3) 0.030(3) -0.003(2) 0.021(2) 0.002(2)
C34 0.028(3) 0.027(3) 0.036(3) 0.000(2) 0.025(2) 0.003(2)
C35 0.028(3) 0.021(2) 0.035(3) -0.001(2) 0.024(2) -0.004(2)
C36 0.028(2) 0.024(2) 0.035(3) 0.001(2) 0.025(2) -0.001(2)
C37 0.018(2) 0.027(2) 0.025(2) 0.006(2) 0.015(2) 0.0012(19)
C38 0.029(3) 0.022(2) 0.038(3) -0.004(2) 0.025(2) -0.009(2)
C39 0.029(3) 0.025(2) 0.032(3) -0.005(2) 0.024(2) -0.008(2)
C40 0.0239(17) 0.0323(18) 0.0252(17) 0.0037(14) 0.0187(14) -0.0068(14)
C41 0.022(2) 0.036(3) 0.026(3) 0.008(2) 0.015(2) -0.007(2)
C42 0.049(4) 0.034(3) 0.048(4) 0.009(3) 0.033(3) 0.015(3)
C43 0.041(3) 0.039(3) 0.037(3) 0.002(3) 0.031(3) 0.006(3)
C44 0.021(2) 0.029(3) 0.028(3) -0.005(2) 0.018(2) 0.000(2)
C45 0.031(3) 0.035(3) 0.033(3) 0.001(2) 0.025(3) 0.002(2)
C46 0.034(3) 0.045(3) 0.039(3) -0.008(3) 0.030(3) -0.003(3)
O1 0.057(3) 0.035(2) 0.025(2) -0.0023(17) 0.022(2) -0.006(2)
O2 0.060(3) 0.0204(19) 0.051(3) -0.0101(18) 0.040(2) -0.0075(18)
O3 0.026(2) 0.080(3) 0.043(3) 0.003(2) 0.023(2) -0.012(2)
O4 0.043(2) 0.063(3) 0.057(3) -0.002(2) 0.043(2) -0.009(2)
O5 0.046(2) 0.037(2) 0.039(2) 0.0096(19) 0.032(2) 0.0094(19)
O6 0.044(2) 0.040(2) 0.035(2) -0.0120(19) 0.026(2) -0.0025(19)
O7 0.040(2) 0.025(2) 0.055(3) 0.0063(19) 0.025(2) -0.0014(18)
O8 0.035(2) 0.056(3) 0.047(3) 0.011(2) 0.030(2) -0.0068(19)
O9 0.039(2) 0.048(2) 0.027(2) -0.0025(18) 0.0222(19) -0.0088(19)
N8 0.072(5) 0.061(4) 0.054(4) 0.001(3) 0.034(4) 0.000(4)
C47 0.059(5) 0.070(5) 0.116(7) -0.015(5) 0.033(5) 0.012(4)
C48 0.100(9) 0.122(10) 0.185(13) -0.033(9) 0.078(9) 0.008(7)
C49 0.123(7) 0.115(7) 0.081(5) 0.054(5) 0.088(5) 0.062(5)
C50 0.159(9) 0.131(8) 0.106(7) 0.058(6) 0.101(6) 0.048(7)
C51 0.164(9) 0.153(9) 0.112(7) 0.059(6) 0.108(7) 0.034(7)
C52 0.23(2) 0.18(2) 0.156(18) 0.015(14) 0.159(16) 0.006(15)
N9 0.131(12) 0.189(15) 0.190(16) -0.008(12) 0.086(11) -0.079(11)
C53 0.126(10) 0.128(11) 0.148(11) -0.018(8) 0.092(8) -0.017(8)
C54 0.096(11) 0.112(12) 0.155(15) 0.015(11) 0.055(10) -0.034(9)
N9' 0.131(12) 0.189(15) 0.190(16) -0.008(12) 0.086(11) -0.079(11)
C53' 0.126(10) 0.128(11) 0.148(11) -0.018(8) 0.092(8) -0.017(8)
C54' 0.096(11) 0.112(12) 0.155(15) 0.015(11) 0.055(10) -0.034(9)

loop_
_atom_type_symbol
_atom_type_description
_atom_type_scat_dispersion_real
_atom_type_scat_dispersion_imag
_atom_type_scat_source
C C 0.0033 0.0016 'International Tables Vol C Tables 4.2.6.8 and 6.1.1.4'
H H 0.0000 0.0000 'International Tables Vol C Tables 4.2.6.8 and 6.1.1.4'
N N 0.0061 0.0033 'International Tables Vol C Tables 4.2.6.8 and 6.1.1.4'
O O 0.0106 0.0060 'International Tables Vol C Tables 4.2.6.8 and 6.1.1.4'
S S 0.1246 0.1234 'International Tables Vol C Tables 4.2.6.8 and 6.1.1.4'
Re Re -1.0185 7.2310 'International Tables Vol C Tables 4.2.6.8 and 6.1.1.4'

loop_
_geom_angle_atom_site_label_1
_geom_angle_atom_site_label_2
_geom_angle_atom_site_label_3
_geom_angle
_geom_angle_site_symmetry_1
_geom_angle_site_symmetry_3
C2 Re1 C1 88.1(2) . .
C2 Re1 C3 88.5(2) . .
C1 Re1 C3 86.4(2) . .
C2 Re1 N1 103.08(18) . .
C1 Re1 N1 168.42(17) . .
C3 Re1 N1 96.90(18) . .
C2 Re1 N4 93.98(18) . .
C1 Re1 N4 93.68(19) . .
C3 Re1 N4 177.5(2) . .
N1 Re1 N4 82.52(14) . .
C2 Re1 S1 168.40(15) . .
C1 Re1 S1 103.54(15) . .
C3 Re1 S1 91.94(17) . .
N1 Re1 S1 65.35(10) . .
N4 Re1 S1 85.58(10) . .
C4 Re2 C5 88.0(2) . .
C4 Re2 C6 87.3(2) . .
C5 Re2 C6 89.6(2) . .
C4 Re2 N2 96.69(19) . .
C5 Re2 N2 104.62(18) . .
C6 Re2 N2 165.32(18) . .
C4 Re2 N5 177.26(19) . .
C5 Re2 N5 93.76(18) . .
C6 Re2 N5 94.75(18) . .
N2 Re2 N5 80.86(14) . .
C4 Re2 S2 91.59(17) . .
C5 Re2 S2 169.73(15) . .
C6 Re2 S2 100.65(15) . .
N2 Re2 S2 65.22(11) . .
N5 Re2 S2 86.27(11) . .
C7 Re3 C9 88.8(2) . .
C7 Re3 C8 88.6(2) . .
C9 Re3 C8 90.5(2) . .
C7 Re3 N3 168.9(2) . .
C9 Re3 N3 101.60(19) . .
C8 Re3 N3 95.17(19) . .
C7 Re3 N6 92.37(19) . .
C9 Re3 N6 92.06(19) . .
C8 Re3 N6 177.30(19) . .
N3 Re3 N6 83.45(15) . .
C7 Re3 S3 104.59(16) . .
C9 Re3 S3 166.03(16) . .
C8 Re3 S3 93.65(16) . .
N3 Re3 S3 64.76(11) . .
N6 Re3 S3 83.67(11) . .
C10 S1 Re1 80.23(16) . .
C11 S2 Re2 80.90(17) . .
C12 S3 Re3 79.86(17) . .
C12 N1 C10 117.7(4) . .
C12 N1 Re1 140.0(3) . .
C10 N1 Re1 102.2(3) . .
C10 N2 C11 117.3(4) . .
C10 N2 Re2 140.9(3) . .
C11 N2 Re2 101.7(3) . .
C11 N3 C12 118.7(4) . .
C11 N3 Re3 138.0(3) . .
C12 N3 Re3 103.3(3) . .
C25 N4 C21 116.8(4) . .
C25 N4 Re1 120.5(3) . .
C21 N4 Re1 122.5(3) . .
C28 N5 C32 118.1(4) . .
C28 N5 Re2 119.7(3) . .
C32 N5 Re2 122.1(3) . .
C39 N6 C35 117.4(4) . .
C39 N6 Re3 120.5(3) . .
C35 N6 Re3 122.1(3) . .
C46 N7 C42 115.5(5) . .
O1 C1 Re1 179.3(6) . .
O2 C2 Re1 178.0(5) . .
O3 C3 Re1 178.9(5) . .
O4 C4 Re2 178.5(5) . .
O5 C5 Re2 176.1(4) . .
O6 C6 Re2 178.0(5) . .
O7 C7 Re3 179.3(5) . .
O8 C8 Re3 177.9(5) . .
O9 C9 Re3 178.2(5) . .
N2 C10 N1 122.4(4) . .
N2 C10 S1 125.4(4) . .
N1 C10 S1 112.2(3) . .
N3 C11 N2 121.7(4) . .
N3 C11 S2 126.1(4) . .
N2 C11 S2 112.2(3) . .
N1 C12 N3 122.1(4) . .
N1 C12 S3 125.9(4) . .
N3 C12 S3 112.0(3) . .
C14 C13 C18 118.6(4) . .
C14 C13 C19 120.2(4) . .
C18 C13 C19 121.1(4) . .
C15 C14 C13 120.7(4) . .
C14 C15 C16 120.0(4) . .
C14 C15 C26 122.5(4) . .
C16 C15 C26 117.5(4) . .
C17 C16 C15 119.9(4) . .
C17 C16 C33 120.0(5) . .
C15 C16 C33 120.1(4) . .
C18 C17 C16 120.3(5) . .
C17 C18 C13 120.4(4) . .
C17 C18 C40 118.9(4) . .
C13 C18 C40 120.6(4) . .
C20 C19 C13 176.4(5) . .
C19 C20 C23 170.2(5) . .
N4 C21 C22 123.1(4) . .
C21 C22 C23 119.9(5) . .
C22 C23 C24 117.1(4) . .
C22 C23 C20 123.0(4) . .
C24 C23 C20 119.8(4) . .
C25 C24 C23 119.2(4) . .
N4 C25 C24 123.7(4) . .
C27 C26 C15 171.1(5) . .
C26 C27 C37 169.9(6) . 2_655
N5 C28 C29 122.8(5) . .
C30 C29 C28 119.6(5) . .
C29 C30 C31 117.7(4) . .
C29 C30 C34 120.6(5) . 2_655
C31 C30 C34 121.6(5) . 2_655
C32 C31 C30 118.9(5) . .
N5 C32 C31 122.8(5) . .
C34 C33 C16 177.2(6) . .
C33 C34 C30 173.2(6) . 2_655
N6 C35 C36 123.2(5) . .
C35 C36 C37 119.1(5) . .
C36 C37 C38 117.6(4) . .
C36 C37 C27 123.3(5) . 2_655
C38 C37 C27 119.0(4) . 2_655
C39 C38 C37 119.7(5) . .
N6 C39 C38 122.9(5) . .
C41 C40 C18 177.4(5) . .
C40 C41 C44 177.0(5) . .
N7 C42 C43 125.1(6) . .
C42 C43 C44 118.1(5) . .
C43 C44 C45 117.9(5) . .
C43 C44 C41 121.1(5) . .
C45 C44 C41 120.9(5) . .
C46 C45 C44 118.0(5) . .
N7 C46 C45 125.3(6) . .
N8 C47 C48 163.5(17) . .
C50 C49 C51 126.2(11) . 7_566
C49 C50 C51 118.6(13) . .
C49 C51 C50 115.2(12) 7_566 .
C49 C51 C52 133.0(19) 7_566 .
C50 C51 C52 111.8(18) . .
N9 C53 C54 165(3) . .
N9' C53' C54' 163(3) . .

loop_
_geom_bond_atom_site_label_1
_geom_bond_atom_site_label_2
_geom_bond_distance
_geom_bond_site_symmetry_2
Re1 C2 1.909(5) .
Re1 C1 1.919(5) .
Re1 C3 1.929(5) .
Re1 N1 2.180(4) .
Re1 N4 2.217(4) .
Re1 S1 2.5379(12) .
Re2 C4 1.911(5) .
Re2 C5 1.916(5) .
Re2 C6 1.921(5) .
Re2 N2 2.185(4) .
Re2 N5 2.215(4) .
Re2 S2 2.5259(13) .
Re3 C7 1.903(5) .
Re3 C9 1.918(5) .
Re3 C8 1.926(5) .
Re3 N3 2.168(4) .
Re3 N6 2.202(4) .
Re3 S3 2.5537(13) .
S1 C10 1.711(5) .
S2 C11 1.693(5) .
S3 C12 1.708(5) .
N1 C12 1.333(6) .
N1 C10 1.371(6) .
N2 C10 1.340(6) .
N2 C11 1.379(6) .
N3 C11 1.332(6) .
N3 C12 1.358(6) .
N4 C25 1.340(6) .
N4 C21 1.353(6) .
N5 C28 1.335(6) .
N5 C32 1.339(6) .
N6 C39 1.344(6) .
N6 C35 1.350(6) .
N7 C46 1.324(8) .
N7 C42 1.325(8) .
C1 O1 1.137(6) .
C2 O2 1.157(6) .
C3 O3 1.136(6) .
C4 O4 1.146(6) .
C5 O5 1.143(6) .
C6 O6 1.139(6) .
C7 O7 1.155(6) .
C8 O8 1.152(6) .
C9 O9 1.148(6) .
C13 C14 1.407(6) .
C13 C18 1.413(7) .
C13 C19 1.442(7) .
C14 C15 1.383(7) .
C15 C16 1.407(7) .
C15 C26 1.432(7) .
C16 C17 1.390(7) .
C16 C33 1.444(7) .
C17 C18 1.389(7) .
C18 C40 1.467(7) .
C19 C20 1.183(7) .
C20 C23 1.437(6) .
C21 C22 1.372(7) .
C22 C23 1.394(7) .
C23 C24 1.397(7) .
C24 C25 1.379(7) .
C26 C27 1.193(7) .
C27 C37 1.438(7) 2_655
C28 C29 1.388(7) .
C29 C30 1.386(7) .
C30 C31 1.399(7) .
C30 C34 1.443(7) 2_655
C31 C32 1.394(7) .
C33 C34 1.185(7) .
C34 C30 1.443(7) 2_655
C35 C36 1.378(7) .
C36 C37 1.394(7) .
C37 C38 1.394(7) .
C37 C27 1.438(7) 2_655
C38 C39 1.374(7) .
C40 C41 1.114(6) .
C41 C44 1.473(7) .
C42 C43 1.375(8) .
C43 C44 1.389(8) .
C44 C45 1.390(7) .
C45 C46 1.373(8) .
N8 C47 1.028(11) .
C47 C48 1.528(16) .
C49 C50 1.357(9) .
C49 C51 1.390(7) 7_566
C50 C51 1.394(9) .
C51 C49 1.390(7) 7_566
C51 C52 1.489(10) .
N9 C53 1.132(9) .
C53 C54 1.519(9) .
N9' C53' 1.130(9) .
C53' C54' 1.521(9) .
